data_1554806
loop_
_publ_author_name
'Wang, Hong-Li'
'Shang, Ming'
'Sun, Shang-Zheng'
'Zhou, Zeng-Le'
'Laforteza, Brian N.'
'Dai, Hui-Xiong'
'Yu, Jin-Quan'

_publ_section_title
;
 Cu(II)-catalyzed coupling of aromatic C-H bonds with malonates.
;
_journal_issue 5
_journal_name_full 'Organic letters'
_journal_page_first 1228
_journal_page_last 1231
_journal_paper_doi 10.1021/acs.orglett.5b00193
_journal_volume 17
_journal_year 2015
_chemical_formula_sum 'C13 H12 O4'
_chemical_formula_weight 232.23
_space_group_crystal_system monoclinic
_space_group_IT_number 14
_space_group_name_Hall '-P 2yn'
_space_group_name_H-M_alt 'P 1 21/n 1'
_atom_sites_solution_hydrogens geom
_audit_creation_method SHELXL-2013
_cell_angle_alpha 90
_cell_angle_beta 95.216(2)
_cell_angle_gamma 90
_cell_formula_units_Z 8
_cell_length_a 10.5408(12)
_cell_length_b 14.0223(15)
_cell_length_c 15.5670(17)
_cell_measurement_reflns_used 3381
_cell_measurement_temperature 293(2)
_cell_measurement_theta_max 50.791
_cell_measurement_theta_min 4.847
_cell_volume 2291.4(4)
_computing_cell_refinement 'Bruker SMART'
_computing_data_collection 'Bruker SMART'
_computing_data_reduction 'Bruker SHELXTL'
_computing_molecular_graphics 'Bruker SHELXTL'
_computing_publication_material 'Bruker SHELXTL'
_computing_structure_refinement 'SHELXL-2013 (Sheldrick, 2013)'
_computing_structure_solution 'Bruker SHELXTL'
_diffrn_ambient_temperature 293(2)
_diffrn_measured_fraction_theta_full 1.000
_diffrn_measured_fraction_theta_max 1.000
_diffrn_measurement_device_type 'CCD area detector'
_diffrn_measurement_method 'phi and omega scans'
_diffrn_radiation_type MoK\a
_diffrn_radiation_wavelength 0.71073
_diffrn_reflns_av_R_equivalents 0.0328
_diffrn_reflns_av_unetI/netI 0.0343
_diffrn_reflns_Laue_measured_fraction_full 1.000
_diffrn_reflns_Laue_measured_fraction_max 1.000
_diffrn_reflns_limit_h_max 7
_diffrn_reflns_limit_h_min -13
_diffrn_reflns_limit_k_max 17
_diffrn_reflns_limit_k_min -16
_diffrn_reflns_limit_l_max 18
_diffrn_reflns_limit_l_min -19
_diffrn_reflns_number 13667
_diffrn_reflns_point_group_measured_fraction_full 1.000
_diffrn_reflns_point_group_measured_fraction_max 1.000
_diffrn_reflns_theta_full 25.242
_diffrn_reflns_theta_max 26.000
_diffrn_reflns_theta_min 1.958
_exptl_absorpt_coefficient_mu 0.100
_exptl_absorpt_correction_T_max 0.7457
_exptl_absorpt_correction_T_min 0.6034
_exptl_absorpt_correction_type multi-scan
_exptl_absorpt_process_details sadabs
_exptl_crystal_colour colorless
_exptl_crystal_density_diffrn 1.346
_exptl_crystal_description prismatic
_exptl_crystal_F_000 976
_exptl_crystal_size_max 0.187
_exptl_crystal_size_mid 0.146
_exptl_crystal_size_min 0.110
_refine_diff_density_max 0.618
_refine_diff_density_min -0.288
_refine_diff_density_rms 0.116
_refine_ls_extinction_coef 0.0105(17)
_refine_ls_extinction_expression Fc^*^=kFc[1+0.001xFc^2^\l^3^/sin(2\q)]^-1/4^
_refine_ls_extinction_method SHELXL
_refine_ls_goodness_of_fit_ref 1.029
_refine_ls_hydrogen_treatment constr
_refine_ls_matrix_type full
_refine_ls_number_parameters 314
_refine_ls_number_reflns 4497
_refine_ls_number_restraints 0
_refine_ls_restrained_S_all 1.029
_refine_ls_R_factor_all 0.0837
_refine_ls_R_factor_gt 0.0625
_refine_ls_shift/su_max 0.004
_refine_ls_shift/su_mean 0.000
_refine_ls_structure_factor_coef Fsqd
_refine_ls_weighting_details 'w=1/[\s^2^(Fo^2^)+(0.1047P)^2^+0.3280P] where P=(Fo^2^+2Fc^2^)/3'
_refine_ls_weighting_scheme calc
_refine_ls_wR_factor_gt 0.1640
_refine_ls_wR_factor_ref 0.1820
_reflns_Friedel_coverage 0.000
_reflns_number_gt 3117
_reflns_number_total 4497
_reflns_threshold_expression 'I > 2\s(I)'
_cod_data_source_file ol5b00193_si_002.cif
_cod_data_source_block cd214425
_cod_original_sg_symbol_H-M 'P 21/n'
_cod_database_code 1554806
_shelx_space_group_comment
; 
The symmetry employed for this shelxl refinement is uniquely defined 
by the following loop, which should always be used as a source of 
symmetry information in preference to the above space-group names. 
They are only intended as comments. 
;
_shelxl_version_number 2013-4

loop_
_space_group_symop_operation_xyz
'x, y, z'
'-x+1/2, y+1/2, -z+1/2'
'-x, -y, -z'
'x-1/2, -y-1/2, z-1/2'

loop_
_atom_site_label
_atom_site_type_symbol
_atom_site_fract_x
_atom_site_fract_y
_atom_site_fract_z
_atom_site_U_iso_or_equiv
_atom_site_adp_type
_atom_site_occupancy
_atom_site_site_symmetry_order
_atom_site_calc_flag
_atom_site_refinement_flags_posn
_atom_site_refinement_flags_adp
O1 O 0.2137(2) 0.37553(19) 1.12247(11) 0.1112(8) Uani 1 1 d . .
O2 O 0.34023(15) 0.38197(12) 1.01888(9) 0.0652(5) Uani 1 1 d . .
O3 O 0.22817(17) 0.40043(14) 0.72045(10) 0.0829(6) Uani 1 1 d . .
O4 O 0.40869(16) 0.33051(13) 0.76649(9) 0.0745(5) Uani 1 1 d . .
O5 O 0.78806(16) 0.88053(13) 0.38534(10) 0.0729(5) Uani 1 1 d . .
O6 O 0.63464(14) 0.88973(10) 0.28089(9) 0.0560(4) Uani 1 1 d . .
O7 O 0.65797(17) 0.94210(14) -0.01270(10) 0.0863(6) Uani 1 1 d . .
O8 O 0.52014(16) 0.83380(11) 0.02340(9) 0.0704(5) Uani 1 1 d . .
C1 C 0.2193(2) 0.37741(19) 1.04587(15) 0.0692(7) Uani 1 1 d . .
C2 C 0.3647(2) 0.37877(14) 0.93391(13) 0.0517(5) Uani 1 1 d . .
C3 C 0.26921(19) 0.37039(13) 0.87034(12) 0.0460(5) Uani 1 1 d . .
C4 C 0.13777(19) 0.37032(13) 0.89197(12) 0.0475(5) Uani 1 1 d . .
C5 C 0.1152(2) 0.37434(15) 0.97941(13) 0.0553(5) Uani 1 1 d . .
C6 C -0.0088(2) 0.37637(17) 1.00388(17) 0.0672(6) Uani 1 1 d . .
H6 H -0.0221 0.3795 1.0621 0.081 Uiso 1 1 calc R U
C7 C -0.1097(2) 0.37388(18) 0.94390(17) 0.0703(7) Uani 1 1 d . .
H7 H -0.1918 0.3759 0.9611 0.084 Uiso 1 1 calc R U
C8 C -0.0915(2) 0.36831(16) 0.85590(16) 0.0640(6) Uani 1 1 d . .
C9 C 0.0310(2) 0.36676(15) 0.83172(14) 0.0557(5) Uani 1 1 d . .
H9 H 0.0431 0.3632 0.7734 0.067 Uiso 1 1 calc R U
C10 C -0.2031(2) 0.3653(2) 0.78899(18) 0.0869(8) Uani 1 1 d . .
H10A H -0.1736 0.3545 0.7333 0.130 Uiso 1 1 calc R U
H10B H -0.2479 0.4249 0.7887 0.130 Uiso 1 1 calc R U
H10C H -0.2594 0.3146 0.8022 0.130 Uiso 1 1 calc R U
C11 C 0.5039(2) 0.38919(18) 0.92916(15) 0.0649(6) Uani 1 1 d . .
H11A H 0.5386 0.3298 0.9114 0.097 Uiso 1 1 calc R U
H11B H 0.5437 0.4065 0.9849 0.097 Uiso 1 1 calc R U
H11C H 0.5195 0.4379 0.8881 0.097 Uiso 1 1 calc R U
C12 C 0.2971(2) 0.36828(14) 0.77913(12) 0.0489(5) Uani 1 1 d . .
C13 C 0.4458(3) 0.3352(2) 0.67992(15) 0.0812(8) Uani 1 1 d . .
H13A H 0.3828 0.3039 0.6413 0.122 Uiso 1 1 calc R U
H13B H 0.5266 0.3042 0.6775 0.122 Uiso 1 1 calc R U
H13C H 0.4529 0.4008 0.6631 0.122 Uiso 1 1 calc R U
C14 C 0.7621(2) 0.88445(14) 0.30867(13) 0.0520(5) Uani 1 1 d . .
C15 C 0.5897(2) 0.89141(14) 0.19560(13) 0.0509(5) Uani 1 1 d . .
C16 C 0.66853(19) 0.88855(13) 0.13251(12) 0.0466(5) Uani 1 1 d . .
C17 C 0.80538(19) 0.88659(12) 0.15502(12) 0.0439(5) Uani 1 1 d . .
C18 C 0.84995(19) 0.88461(13) 0.24272(12) 0.0458(5) Uani 1 1 d . .
C19 C 0.9799(2) 0.88392(15) 0.26803(14) 0.0550(5) Uani 1 1 d . .
H19 H 1.0084 0.8823 0.3263 0.066 Uiso 1 1 calc R U
C20 C 1.0663(2) 0.88566(15) 0.20716(14) 0.0574(6) Uani 1 1 d . .
H20 H 1.1531 0.8864 0.2245 0.069 Uiso 1 1 calc R U
C21 C 1.0246(2) 0.88630(15) 0.11938(14) 0.0549(5) Uani 1 1 d . .
C22 C 0.8958(2) 0.88641(14) 0.09467(13) 0.0497(5) Uani 1 1 d . .
H22 H 0.8682 0.8864 0.0362 0.060 Uiso 1 1 calc R U
C23 C 1.1195(2) 0.8875(2) 0.05337(17) 0.0756(7) Uani 1 1 d . .
H23A H 1.0763 0.8987 -0.0027 0.113 Uiso 1 1 calc R U
H23B H 1.1626 0.8271 0.0536 0.113 Uiso 1 1 calc R U
H23C H 1.1806 0.9373 0.0669 0.113 Uiso 1 1 calc R U
C24 C 0.4487(2) 0.89958(19) 0.18902(17) 0.0708(7) Uani 1 1 d . .
H24A H 0.4201 0.9345 0.1378 0.106 Uiso 1 1 calc R U
H24B H 0.4232 0.9325 0.2387 0.106 Uiso 1 1 calc R U
H24C H 0.4116 0.8370 0.1863 0.106 Uiso 1 1 calc R U
C25 C 0.6178(2) 0.89256(15) 0.04065(13) 0.0534(5) Uani 1 1 d . .
C26 C 0.4597(3) 0.8358(2) -0.06346(16) 0.0873(9) Uani 1 1 d . .
H26A H 0.4269 0.8986 -0.0763 0.131 Uiso 1 1 calc R U
H26B H 0.3911 0.7906 -0.0688 0.131 Uiso 1 1 calc R U
H26C H 0.5210 0.8197 -0.1031 0.131 Uiso 1 1 calc R U

loop_
_atom_site_aniso_label
_atom_site_aniso_U_11
_atom_site_aniso_U_22
_atom_site_aniso_U_33
_atom_site_aniso_U_23
_atom_site_aniso_U_13
_atom_site_aniso_U_12
O1 0.0835(14) 0.210(3) 0.0394(10) -0.0058(11) 0.0027(9) 0.0127(14)
O2 0.0579(10) 0.0944(12) 0.0418(8) -0.0063(7) -0.0040(7) 0.0025(8)
O3 0.0704(11) 0.1264(16) 0.0502(10) 0.0167(9) -0.0040(8) 0.0053(10)
O4 0.0726(11) 0.1068(13) 0.0451(9) 0.0092(8) 0.0113(8) 0.0209(10)
O5 0.0686(11) 0.1114(13) 0.0377(9) 0.0034(7) -0.0001(7) 0.0080(9)
O6 0.0502(9) 0.0767(10) 0.0404(8) 0.0040(6) 0.0006(6) -0.0008(7)
O7 0.0771(11) 0.1226(15) 0.0555(10) 0.0352(10) -0.0138(8) -0.0335(11)
O8 0.0736(11) 0.0801(11) 0.0523(9) 0.0087(7) -0.0220(8) -0.0250(8)
C1 0.0644(16) 0.0984(18) 0.0444(13) -0.0040(11) 0.0026(11) 0.0048(13)
C2 0.0528(12) 0.0583(12) 0.0427(11) 0.0002(8) -0.0022(9) 0.0017(9)
C3 0.0496(12) 0.0474(10) 0.0401(11) 0.0021(7) -0.0005(9) 0.0010(8)
C4 0.0502(12) 0.0466(10) 0.0443(11) 0.0011(8) -0.0027(9) -0.0002(8)
C5 0.0579(13) 0.0643(13) 0.0434(12) -0.0013(9) 0.0031(10) 0.0013(10)
C6 0.0619(14) 0.0867(16) 0.0545(13) -0.0002(11) 0.0128(11) -0.0007(12)
C7 0.0563(14) 0.0846(16) 0.0716(16) 0.0028(12) 0.0150(13) -0.0028(12)
C8 0.0505(13) 0.0702(14) 0.0702(15) 0.0035(11) -0.0001(11) -0.0048(11)
C9 0.0540(13) 0.0641(13) 0.0480(12) 0.0004(9) -0.0008(10) -0.0029(10)
C10 0.0525(15) 0.123(2) 0.084(2) 0.0051(15) -0.0046(14) -0.0079(14)
C11 0.0517(13) 0.0834(16) 0.0574(14) -0.0001(10) -0.0073(11) -0.0056(11)
C12 0.0499(12) 0.0545(11) 0.0407(11) 0.0041(8) -0.0049(9) -0.0044(9)
C13 0.0832(19) 0.111(2) 0.0523(14) 0.0062(13) 0.0222(13) 0.0029(15)
C14 0.0537(12) 0.0596(12) 0.0412(11) 0.0024(8) -0.0035(9) 0.0019(9)
C15 0.0483(12) 0.0594(12) 0.0432(11) 0.0067(8) -0.0062(9) -0.0056(9)
C16 0.0470(11) 0.0502(11) 0.0410(10) 0.0057(8) -0.0052(9) -0.0078(8)
C17 0.0493(11) 0.0435(10) 0.0375(10) 0.0044(7) -0.0040(9) -0.0046(8)
C18 0.0471(11) 0.0514(11) 0.0374(10) 0.0022(7) -0.0032(9) -0.0009(8)
C19 0.0520(13) 0.0677(13) 0.0429(11) 0.0014(9) -0.0091(10) -0.0001(10)
C20 0.0453(12) 0.0718(14) 0.0533(13) 0.0027(10) -0.0050(10) -0.0033(10)
C21 0.0506(12) 0.0606(12) 0.0530(12) 0.0068(9) 0.0023(10) -0.0064(9)
C22 0.0523(12) 0.0573(12) 0.0391(10) 0.0043(8) 0.0012(9) -0.0063(9)
C23 0.0598(15) 0.107(2) 0.0616(15) 0.0088(13) 0.0134(12) -0.0067(13)
C24 0.0502(14) 0.0969(18) 0.0648(15) 0.0067(12) 0.0016(11) 0.0009(12)
C25 0.0484(12) 0.0641(12) 0.0455(12) 0.0093(9) -0.0080(9) -0.0072(10)
C26 0.096(2) 0.102(2) 0.0570(15) 0.0020(13) -0.0322(14) -0.0221(16)

loop_
_atom_type_symbol
_atom_type_description
_atom_type_scat_dispersion_real
_atom_type_scat_dispersion_imag
_atom_type_scat_source
C C 0.0033 0.0016 'International Tables Vol C Tables 4.2.6.8 and 6.1.1.4'
H H 0.0000 0.0000 'International Tables Vol C Tables 4.2.6.8 and 6.1.1.4'
O O 0.0106 0.0060 'International Tables Vol C Tables 4.2.6.8 and 6.1.1.4'

loop_
_geom_angle_atom_site_label_1
_geom_angle_atom_site_label_2
_geom_angle_atom_site_label_3
_geom_angle
C2 O2 C1 123.54(18)
C12 O4 C13 116.28(18)
C15 O6 C14 123.20(17)
C25 O8 C26 116.49(18)
O1 C1 O2 115.8(2)
O1 C1 C5 127.6(3)
O2 C1 C5 116.6(2)
C3 C2 O2 121.1(2)
C3 C2 C11 130.3(2)
O2 C2 C11 108.58(18)
C2 C3 C4 119.50(19)
C2 C3 C12 120.41(19)
C4 C3 C12 119.95(17)
C9 C4 C5 117.1(2)
C9 C4 C3 124.73(19)
C5 C4 C3 118.21(18)
C6 C5 C4 120.7(2)
C6 C5 C1 118.4(2)
C4 C5 C1 120.9(2)
C7 C6 C5 120.6(2)
C7 C6 H6 119.7
C5 C6 H6 119.7
C6 C7 C8 120.5(2)
C6 C7 H7 119.7
C8 C7 H7 119.7
C9 C8 C7 118.8(2)
C9 C8 C10 120.4(2)
C7 C8 C10 120.8(2)
C8 C9 C4 122.2(2)
C8 C9 H9 118.9
C4 C9 H9 118.9
C8 C10 H10A 109.5
C8 C10 H10B 109.5
H10A C10 H10B 109.5
C8 C10 H10C 109.5
H10A C10 H10C 109.5
H10B C10 H10C 109.5
C2 C11 H11A 109.5
C2 C11 H11B 109.5
H11A C11 H11B 109.5
C2 C11 H11C 109.5
H11A C11 H11C 109.5
H11B C11 H11C 109.5
O3 C12 O4 121.5(2)
O3 C12 C3 124.4(2)
O4 C12 C3 114.13(17)
O4 C13 H13A 109.5
O4 C13 H13B 109.5
H13A C13 H13B 109.5
O4 C13 H13C 109.5
H13A C13 H13C 109.5
H13B C13 H13C 109.5
O5 C14 O6 116.2(2)
O5 C14 C18 127.2(2)
O6 C14 C18 116.59(17)
C16 C15 O6 121.76(19)
C16 C15 C24 129.31(19)
O6 C15 C24 108.90(19)
C15 C16 C17 119.37(18)
C15 C16 C25 120.77(19)
C17 C16 C25 119.78(18)
C22 C17 C18 117.74(18)
C22 C17 C16 124.10(17)
C18 C17 C16 118.17(19)
C19 C18 C17 120.6(2)
C19 C18 C14 118.52(18)
C17 C18 C14 120.83(19)
C20 C19 C18 120.18(19)
C20 C19 H19 119.9
C18 C19 H19 119.9
C19 C20 C21 120.4(2)
C19 C20 H20 119.8
C21 C20 H20 119.8
C22 C21 C20 119.2(2)
C22 C21 C23 120.8(2)
C20 C21 C23 120.0(2)
C21 C22 C17 121.84(19)
C21 C22 H22 119.1
C17 C22 H22 119.1
C21 C23 H23A 109.5
C21 C23 H23B 109.5
H23A C23 H23B 109.5
C21 C23 H23C 109.5
H23A C23 H23C 109.5
H23B C23 H23C 109.5
C15 C24 H24A 109.5
C15 C24 H24B 109.5
H24A C24 H24B 109.5
C15 C24 H24C 109.5
H24A C24 H24C 109.5
H24B C24 H24C 109.5
O7 C25 O8 122.69(19)
O7 C25 C16 125.14(19)
O8 C25 C16 112.16(17)
O8 C26 H26A 109.5
O8 C26 H26B 109.5
H26A C26 H26B 109.5
O8 C26 H26C 109.5
H26A C26 H26C 109.5
H26B C26 H26C 109.5

loop_
_geom_bond_atom_site_label_1
_geom_bond_atom_site_label_2
_geom_bond_distance
O1 C1 1.200(3)
O2 C2 1.371(3)
O2 C1 1.379(3)
O3 C12 1.202(2)
O4 C12 1.321(3)
O4 C13 1.439(3)
O5 C14 1.201(2)
O6 C15 1.369(2)
O6 C14 1.376(3)
O7 C25 1.190(2)
O8 C25 1.327(3)
O8 C26 1.441(3)
C1 C5 1.439(3)
C2 C3 1.351(3)
C2 C11 1.483(3)
C3 C4 1.455(3)
C3 C12 1.476(3)
C4 C9 1.399(3)
C4 C5 1.404(3)
C5 C6 1.395(3)
C6 C7 1.350(4)
C6 H6 0.9300
C7 C8 1.403(4)
C7 H7 0.9300
C8 C9 1.378(3)
C8 C10 1.500(3)
C9 H9 0.9300
C10 H10A 0.9600
C10 H10B 0.9600
C10 H10C 0.9600
C11 H11A 0.9600
C11 H11B 0.9600
C11 H11C 0.9600
C13 H13A 0.9600
C13 H13B 0.9600
C13 H13C 0.9600
C14 C18 1.443(3)
C15 C16 1.343(3)
C15 C24 1.486(3)
C16 C17 1.453(3)
C16 C25 1.482(3)
C17 C22 1.398(3)
C17 C18 1.403(3)
C18 C19 1.391(3)
C19 C20 1.373(3)
C19 H19 0.9300
C20 C21 1.397(3)
C20 H20 0.9300
C21 C22 1.377(3)
C21 C23 1.498(3)
C22 H22 0.9300
C23 H23A 0.9600
C23 H23B 0.9600
C23 H23C 0.9600
C24 H24A 0.9600
C24 H24B 0.9600
C24 H24C 0.9600
C26 H26A 0.9600
C26 H26B 0.9600
C26 H26C 0.9600

loop_
_geom_torsion_atom_site_label_1
_geom_torsion_atom_site_label_2
_geom_torsion_atom_site_label_3
_geom_torsion_atom_site_label_4
_geom_torsion
C2 O2 C1 O1 175.9(2)
C2 O2 C1 C5 -3.4(3)
C1 O2 C2 C3 -0.3(3)
C1 O2 C2 C11 177.8(2)
O2 C2 C3 C4 3.6(3)
C11 C2 C3 C4 -174.0(2)
O2 C2 C3 C12 179.22(17)
C11 C2 C3 C12 1.6(3)
C2 C3 C4 C9 176.75(19)
C12 C3 C4 C9 1.1(3)
C2 C3 C4 C5 -3.1(3)
C12 C3 C4 C5 -178.72(17)
C9 C4 C5 C6 -1.1(3)
C3 C4 C5 C6 178.72(19)
C9 C4 C5 C1 179.5(2)
C3 C4 C5 C1 -0.7(3)
O1 C1 C5 C6 5.2(4)
O2 C1 C5 C6 -175.6(2)
O1 C1 C5 C4 -175.4(3)
O2 C1 C5 C4 3.8(3)
C4 C5 C6 C7 0.4(3)
C1 C5 C6 C7 179.8(2)
C5 C6 C7 C8 0.6(4)
C6 C7 C8 C9 -0.9(4)
C6 C7 C8 C10 179.9(2)
C7 C8 C9 C4 0.2(3)
C10 C8 C9 C4 179.4(2)
C5 C4 C9 C8 0.8(3)
C3 C4 C9 C8 -179.01(19)
C13 O4 C12 O3 3.5(3)
C13 O4 C12 C3 -174.11(19)
C2 C3 C12 O3 -147.0(2)
C4 C3 C12 O3 28.6(3)
C2 C3 C12 O4 30.6(3)
C4 C3 C12 O4 -153.80(18)
C15 O6 C14 O5 -177.75(17)
C15 O6 C14 C18 2.5(3)
C14 O6 C15 C16 -0.4(3)
C14 O6 C15 C24 -178.71(18)
O6 C15 C16 C17 -1.9(3)
C24 C15 C16 C17 176.0(2)
O6 C15 C16 C25 -178.67(17)
C24 C15 C16 C25 -0.8(3)
C15 C16 C17 C22 -178.04(18)
C25 C16 C17 C22 -1.3(3)
C15 C16 C17 C18 2.1(3)
C25 C16 C17 C18 178.82(16)
C22 C17 C18 C19 0.9(3)
C16 C17 C18 C19 -179.17(17)
C22 C17 C18 C14 -179.86(17)
C16 C17 C18 C14 0.1(3)
O5 C14 C18 C19 -2.7(3)
O6 C14 C18 C19 177.01(17)
O5 C14 C18 C17 178.0(2)
O6 C14 C18 C17 -2.2(3)
C17 C18 C19 C20 0.3(3)
C14 C18 C19 C20 -178.91(18)
C18 C19 C20 C21 -1.2(3)
C19 C20 C21 C22 0.8(3)
C19 C20 C21 C23 -179.5(2)
C20 C21 C22 C17 0.5(3)
C23 C21 C22 C17 -179.16(19)
C18 C17 C22 C21 -1.3(3)
C16 C17 C22 C21 178.77(18)
C26 O8 C25 O7 -2.9(3)
C26 O8 C25 C16 177.0(2)
C15 C16 C25 O7 133.3(3)
C17 C16 C25 O7 -43.5(3)
C15 C16 C25 O8 -46.6(3)
C17 C16 C25 O8 136.64(19)
